data_2214148
loop_
_publ_author_name
'Chu-Yi Yu'
'Xue-Ning Yuan'
'Li-Ben Wang'
'Zhi-Tang Huang'

_publ_section_title
;
 (<i>E</i>)-2-[2-(4-Bromobenzoylmethylene)imidazolidin-1-yl]ethyl
 4-bromobenzoate
;
_journal_coeditor_code DN2178
_journal_issue 7
_journal_name_full 'Acta Crystallographica Section E'
_journal_page_first o3057
_journal_page_last o3057
_journal_paper_doi 10.1107/S1600536807025974
_journal_volume 63
_journal_year 2007
_chemical_formula_iupac 'C20 H18 Br2 N2 O3'
_chemical_formula_moiety 'C20 H18 Br2 N2 O3'
_chemical_formula_sum 'C20 H18 Br2 N2 O3'
_chemical_formula_weight 494.18
_chemical_melting_point 449
_chemical_name_systematic
;
(<i>E</i>)-2-[2-(4-Bromobenzoylmethylene)imidazolidin-1-yl]ethyl
4-bromobenzoate
;
_space_group_IT_number 2
_symmetry_cell_setting triclinic
_symmetry_space_group_name_Hall '-P 1'
_symmetry_space_group_name_H-M 'P -1'
_atom_sites_solution_hydrogens geom
_atom_sites_solution_primary direct
_atom_sites_solution_secondary difmap
_audit_creation_method SHELXL97
_cell_angle_alpha 104.635(10)
_cell_angle_beta 105.108(11)
_cell_angle_gamma 96.700(9)
_cell_formula_units_Z 2
_cell_length_a 7.3733(15)
_cell_length_b 11.117(2)
_cell_length_c 12.954(2)
_cell_measurement_reflns_used 1807
_cell_measurement_temperature 294(2)
_cell_measurement_theta_max 25.39
_cell_measurement_theta_min 2.93
_cell_volume 972.7(3)
_computing_cell_refinement 'SAINT (Bruker, 1997)'
_computing_data_collection 'SMART (Bruker, 1997)'
_computing_data_reduction SAINT
_computing_molecular_graphics
;
ORTEPIII (Burnett & Johnson, 1996), ORTEP-3 for Windows (Farrugia,
1997) and
PLATON (Spek, 2003)
;
_computing_publication_material SHELXL97
_computing_structure_refinement 'SHELXL97 (Sheldrick, 1997)'
_computing_structure_solution 'SHELXS97 (Sheldrick, 1997)'
_diffrn_ambient_temperature 294(2)
_diffrn_measured_fraction_theta_full 0.989
_diffrn_measured_fraction_theta_max 0.989
_diffrn_measurement_device_type 'Bruker SMART CCD area-detector'
_diffrn_measurement_method '\f and \w'
_diffrn_radiation_monochromator graphite
_diffrn_radiation_source 'fine-focus sealed tube'
_diffrn_radiation_type MoK\a
_diffrn_radiation_wavelength 0.71073
_diffrn_reflns_av_R_equivalents 0.0242
_diffrn_reflns_av_sigmaI/netI 0.0535
_diffrn_reflns_limit_h_max 8
_diffrn_reflns_limit_h_min -4
_diffrn_reflns_limit_k_max 11
_diffrn_reflns_limit_k_min -13
_diffrn_reflns_limit_l_max 15
_diffrn_reflns_limit_l_min -15
_diffrn_reflns_number 4924
_diffrn_reflns_theta_full 25.01
_diffrn_reflns_theta_max 25.01
_diffrn_reflns_theta_min 1.70
_exptl_absorpt_coefficient_mu 4.190
_exptl_absorpt_correction_T_max 0.3300
_exptl_absorpt_correction_T_min 0.2918
_exptl_absorpt_correction_type multi-scan
_exptl_absorpt_process_details '(SADABS; Bruker, 1997)'
_exptl_crystal_colour colourless
_exptl_crystal_density_diffrn 1.687
_exptl_crystal_density_method 'not measured'
_exptl_crystal_description prism
_exptl_crystal_F_000 492
_exptl_crystal_size_max 0.39
_exptl_crystal_size_mid 0.37
_exptl_crystal_size_min 0.34
_refine_diff_density_max 0.880
_refine_diff_density_min -0.777
_refine_ls_extinction_method none
_refine_ls_goodness_of_fit_ref 1.041
_refine_ls_hydrogen_treatment mixed
_refine_ls_matrix_type full
_refine_ls_number_parameters 247
_refine_ls_number_reflns 3389
_refine_ls_number_restraints 0
_refine_ls_restrained_S_all 1.041
_refine_ls_R_factor_all 0.0779
_refine_ls_R_factor_gt 0.0501
_refine_ls_shift/su_max 0.000
_refine_ls_shift/su_mean 0.000
_refine_ls_structure_factor_coef Fsqd
_refine_ls_weighting_details 'calc w = 1/[\s^2^(Fo^2^)+(0.0744P)^2^+0.4017P] where P=(Fo^2^+2Fc^2^)/3'
_refine_ls_weighting_scheme calc
_refine_ls_wR_factor_gt 0.1249
_refine_ls_wR_factor_ref 0.1368
_reflns_number_gt 2404
_reflns_number_total 3389
_reflns_threshold_expression I>2\s(I)
_cod_data_source_file dn2178.cif
_cod_data_source_block I
_cod_database_code 2214148
_cod_database_fobs_code 2214148

loop_
_symmetry_equiv_pos_as_xyz
'x, y, z'
'-x, -y, -z'

loop_
_atom_site_type_symbol
_atom_site_label
_atom_site_fract_x
_atom_site_fract_y
_atom_site_fract_z
_atom_site_U_iso_or_equiv
_atom_site_adp_type
_atom_site_calc_flag
_atom_site_refinement_flags
_atom_site_occupancy
Br Br1 0.11210(7) 0.92243(5) 0.38589(6) 0.0615(2) Uani d . 1
Br Br2 0.22475(12) 0.75878(7) -0.04472(7) 0.0909(3) Uani d . 1
N N1 0.8470(6) 0.3228(4) 0.3643(4) 0.0445(11) Uani d . 1
H H1 0.904(8) 0.388(5) 0.405(5) 0.053 Uiso d . 1
N N2 0.5887(5) 0.1767(4) 0.2816(4) 0.0459(10) Uani d . 1
O O1 0.8064(4) 0.5665(3) 0.4319(3) 0.0473(9) Uani d . 1
O O2 0.2955(6) 0.2177(3) 0.0964(3) 0.0669(12) Uani d . 1
O O3 0.2102(9) 0.1289(4) -0.0866(4) 0.121(2) Uani d . 1
C C1 0.6565(6) 0.3019(4) 0.3296(4) 0.0346(10) Uani d . 1
C C2 0.9211(7) 0.2063(5) 0.3468(5) 0.0569(14) Uani d . 1
H H2A 0.9879 0.1942 0.4175 0.068 Uiso calc R 1
H H2B 1.0075 0.2062 0.3017 0.068 Uiso calc R 1
C C3 0.7435(8) 0.1057(5) 0.2862(5) 0.0583(15) Uani d . 1
H H3A 0.7447 0.0616 0.2116 0.070 Uiso calc R 1
H H3B 0.7313 0.0445 0.3269 0.070 Uiso calc R 1
C C4 0.5481(6) 0.3957(4) 0.3401(4) 0.0343(10) Uani d . 1
H H4 0.4154 0.3720 0.3129 0.041 Uiso calc R 1
C C5 0.6293(6) 0.5236(4) 0.3895(4) 0.0312(10) Uani d . 1
C C6 0.4998(6) 0.6184(4) 0.3882(3) 0.0289(9) Uani d . 1
C C7 0.3073(6) 0.5882(4) 0.3806(3) 0.0318(10) Uani d . 1
H H7 0.2549 0.5059 0.3755 0.038 Uiso calc R 1
C C8 0.1921(6) 0.6777(4) 0.3803(4) 0.0355(11) Uani d . 1
H H8 0.0641 0.6568 0.3764 0.043 Uiso calc R 1
C C9 0.2711(6) 0.7988(4) 0.3861(4) 0.0361(11) Uani d . 1
C C10 0.4601(6) 0.8321(4) 0.3943(4) 0.0405(12) Uani d . 1
H H10 0.5111 0.9142 0.3980 0.049 Uiso calc R 1
C C11 0.5735(6) 0.7422(4) 0.3969(4) 0.0388(11) Uani d . 1
H H11 0.7028 0.7652 0.4046 0.047 Uiso calc R 1
C C12 0.3886(8) 0.1157(5) 0.2361(5) 0.0628(16) Uani d . 1
H H12A 0.3151 0.1671 0.2748 0.075 Uiso calc R 1
H H12B 0.3738 0.0342 0.2505 0.075 Uiso calc R 1
C C13 0.3079(9) 0.0958(5) 0.1128(6) 0.079(2) Uani d . 1
H H13A 0.3906 0.0557 0.0735 0.095 Uiso calc R 1
H H13B 0.1820 0.0415 0.0843 0.095 Uiso calc R 1
C C14 0.2466(9) 0.2216(6) -0.0085(6) 0.0720(19) Uani d . 1
C C15 0.2433(7) 0.3529(5) -0.0155(4) 0.0515(14) Uani d . 1
C C16 0.2172(8) 0.3767(6) -0.1179(5) 0.0683(17) Uani d . 1
H H16 0.2028 0.3100 -0.1814 0.082 Uiso calc R 1
C C17 0.2120(9) 0.4968(6) -0.1280(5) 0.0667(16) Uani d . 1
H H17 0.1944 0.5119 -0.1971 0.080 Uiso calc R 1
C C18 0.2339(7) 0.5940(5) -0.0324(5) 0.0540(14) Uani d . 1
C C19 0.2565(8) 0.5734(5) 0.0685(5) 0.0549(14) Uani d . 1
H H19 0.2674 0.6401 0.1313 0.066 Uiso calc R 1
C C20 0.2631(8) 0.4530(5) 0.0773(4) 0.0559(14) Uani d . 1
H H20 0.2812 0.4391 0.1468 0.067 Uiso calc R 1

loop_
_atom_site_aniso_label
_atom_site_aniso_U_11
_atom_site_aniso_U_22
_atom_site_aniso_U_33
_atom_site_aniso_U_12
_atom_site_aniso_U_13
_atom_site_aniso_U_23
Br1 0.0415(3) 0.0467(3) 0.0999(5) 0.0273(2) 0.0168(3) 0.0240(3)
Br2 0.1142(6) 0.0704(5) 0.0953(6) 0.0032(4) 0.0313(5) 0.0441(4)
N1 0.032(2) 0.049(3) 0.056(3) 0.0215(19) 0.011(2) 0.017(2)
N2 0.036(2) 0.037(2) 0.064(3) 0.0206(18) 0.005(2) 0.017(2)
O1 0.0207(17) 0.0457(19) 0.073(2) 0.0117(14) 0.0064(16) 0.0178(17)
O2 0.069(3) 0.035(2) 0.067(3) 0.0199(17) -0.021(2) 0.0036(18)
O3 0.173(6) 0.066(3) 0.070(3) 0.057(3) -0.024(3) -0.023(3)
C1 0.030(2) 0.043(3) 0.040(3) 0.017(2) 0.011(2) 0.022(2)
C2 0.044(3) 0.061(3) 0.069(4) 0.036(3) 0.012(3) 0.019(3)
C3 0.054(3) 0.056(3) 0.084(4) 0.042(3) 0.027(3) 0.034(3)
C4 0.024(2) 0.044(3) 0.039(3) 0.0146(19) 0.0058(19) 0.021(2)
C5 0.024(2) 0.042(3) 0.031(2) 0.0128(19) 0.0062(19) 0.017(2)
C6 0.023(2) 0.036(2) 0.029(2) 0.0089(18) 0.0058(18) 0.0131(19)
C7 0.024(2) 0.037(2) 0.035(3) 0.0072(18) 0.0079(19) 0.013(2)
C8 0.022(2) 0.041(3) 0.043(3) 0.0079(19) 0.008(2) 0.012(2)
C9 0.030(2) 0.037(2) 0.043(3) 0.0172(19) 0.007(2) 0.013(2)
C10 0.026(2) 0.033(2) 0.064(3) 0.0073(19) 0.012(2) 0.019(2)
C11 0.024(2) 0.041(3) 0.054(3) 0.0082(19) 0.012(2) 0.017(2)
C12 0.050(3) 0.037(3) 0.104(5) 0.012(2) 0.015(3) 0.032(3)
C13 0.060(4) 0.032(3) 0.110(6) 0.008(3) -0.022(4) 0.009(3)
C14 0.063(4) 0.056(4) 0.063(4) 0.028(3) -0.021(3) -0.009(3)
C15 0.038(3) 0.054(3) 0.043(3) 0.020(2) -0.008(2) -0.002(3)
C16 0.065(4) 0.072(4) 0.051(4) 0.020(3) 0.012(3) -0.008(3)
C17 0.067(4) 0.084(5) 0.050(4) 0.012(3) 0.020(3) 0.021(3)
C18 0.043(3) 0.061(3) 0.060(4) 0.005(3) 0.014(3) 0.024(3)
C19 0.062(4) 0.050(3) 0.044(3) 0.015(3) 0.007(3) 0.007(3)
C20 0.068(4) 0.051(3) 0.039(3) 0.019(3) 0.000(3) 0.010(3)

loop_
_atom_type_symbol
_atom_type_description
_atom_type_scat_dispersion_real
_atom_type_scat_dispersion_imag
_atom_type_scat_source
C C 0.0033 0.0016 'International Tables Vol C Tables 4.2.6.8 and 6.1.1.4'
H H 0.0000 0.0000 'International Tables Vol C Tables 4.2.6.8 and 6.1.1.4'
N N 0.0061 0.0033 'International Tables Vol C Tables 4.2.6.8 and 6.1.1.4'
O O 0.0106 0.0060 'International Tables Vol C Tables 4.2.6.8 and 6.1.1.4'
Br Br -0.2901 2.4595 'International Tables Vol C Tables 4.2.6.8 and 6.1.1.4'

loop_
_geom_angle_atom_site_label_1
_geom_angle_atom_site_label_2
_geom_angle_atom_site_label_3
_geom_angle
C1 N1 C2 112.6(4)
C1 N1 H1 119(4)
C2 N1 H1 125(4)
C1 N2 C12 125.8(4)
C1 N2 C3 111.5(4)
C12 N2 C3 122.6(4)
C14 O2 C13 116.7(5)
N1 C1 N2 109.0(4)
N1 C1 C4 124.7(4)
N2 C1 C4 126.3(4)
N1 C2 C3 103.2(4)
N1 C2 H2A 111.1
C3 C2 H2A 111.1
N1 C2 H2B 111.1
C3 C2 H2B 111.1
H2A C2 H2B 109.1
N2 C3 C2 103.6(4)
N2 C3 H3A 111.0
C2 C3 H3A 111.0
N2 C3 H3B 111.0
C2 C3 H3B 111.0
H3A C3 H3B 109.0
C1 C4 C5 122.9(4)
C1 C4 H4 118.6
C5 C4 H4 118.6
O1 C5 C4 124.2(4)
O1 C5 C6 117.2(4)
C4 C5 C6 118.6(4)
C11 C6 C7 117.7(4)
C11 C6 C5 119.4(4)
C7 C6 C5 122.9(4)
C8 C7 C6 121.5(4)
C8 C7 H7 119.2
C6 C7 H7 119.2
C9 C8 C7 118.5(4)
C9 C8 H8 120.7
C7 C8 H8 120.7
C10 C9 C8 121.6(4)
C10 C9 Br1 119.9(3)
C8 C9 Br1 118.5(3)
C9 C10 C11 119.0(4)
C9 C10 H10 120.5
C11 C10 H10 120.5
C10 C11 C6 121.6(4)
C10 C11 H11 119.2
C6 C11 H11 119.2
N2 C12 C13 113.7(5)
N2 C12 H12A 108.8
C13 C12 H12A 108.8
N2 C12 H12B 108.8
C13 C12 H12B 108.8
H12A C12 H12B 107.7
O2 C13 C12 107.6(4)
O2 C13 H13A 110.2
C12 C13 H13A 110.2
O2 C13 H13B 110.2
C12 C13 H13B 110.2
H13A C13 H13B 108.5
O3 C14 O2 122.6(6)
O3 C14 C15 125.3(6)
O2 C14 C15 112.1(5)
C20 C15 C16 118.2(5)
C20 C15 C14 121.9(5)
C16 C15 C14 119.9(5)
C17 C16 C15 121.6(5)
C17 C16 H16 119.2
C15 C16 H16 119.2
C16 C17 C18 117.9(6)
C16 C17 H17 121.1
C18 C17 H17 121.1
C19 C18 C17 121.9(5)
C19 C18 Br2 119.6(4)
C17 C18 Br2 118.5(4)
C18 C19 C20 119.5(5)
C18 C19 H19 120.3
C20 C19 H19 120.3
C19 C20 C15 120.9(5)
C19 C20 H20 119.6
C15 C20 H20 119.6

loop_
_geom_bond_atom_site_label_1
_geom_bond_atom_site_label_2
_geom_bond_distance
Br1 C9 1.908(4)
Br2 C18 1.886(6)
N1 C1 1.331(6)
N1 C2 1.452(6)
N1 H1 0.78(5)
N2 C1 1.346(6)
N2 C12 1.447(6)
N2 C3 1.459(6)
O1 C5 1.258(5)
O2 C14 1.324(8)
O2 C13 1.434(6)
O3 C14 1.194(7)
C1 C4 1.387(6)
C2 C3 1.503(8)
C2 H2A 0.9700
C2 H2B 0.9700
C3 H3A 0.9700
C3 H3B 0.9700
C4 C5 1.390(6)
C4 H4 0.9300
C5 C6 1.503(6)
C6 C11 1.385(6)
C6 C7 1.391(5)
C7 C8 1.382(6)
C7 H7 0.9300
C8 C9 1.378(6)
C8 H8 0.9300
C9 C10 1.368(6)
C10 C11 1.377(6)
C10 H10 0.9300
C11 H11 0.9300
C12 C13 1.499(9)
C12 H12A 0.9700
C12 H12B 0.9700
C13 H13A 0.9700
C13 H13B 0.9700
C14 C15 1.488(8)
C15 C20 1.379(7)
C15 C16 1.387(8)
C16 C17 1.378(9)
C16 H16 0.9300
C17 C18 1.381(8)
C17 H17 0.9300
C18 C19 1.355(8)
C19 C20 1.377(7)
C19 H19 0.9300
C20 H20 0.9300

loop_
_geom_hbond_atom_site_label_D
_geom_hbond_atom_site_label_H
_geom_hbond_atom_site_label_A
_geom_hbond_site_symmetry_A
_geom_hbond_distance_DH
_geom_hbond_distance_HA
_geom_hbond_distance_DA
_geom_hbond_angle_DHA
N1 H1 O1 . 0.78(5) 2.16(5) 2.706(5) 128(5)
N1 H1 O1 2_766 0.78(5) 2.48(6) 3.020(5) 128(5)
C3 H3A O3 2_655 0.97 2.43 3.296(7) 147.7
C8 H8 O1 1_455 0.93 2.40 3.264(5) 154.1
C19 H19 Cg1 . 0.93 3.07 3.841(6) 141.4

loop_
_cod_related_entry_id
_cod_related_entry_database
_cod_related_entry_code
1 ChemSpider 30655266
